data_7105539
loop_
_publ_author_name
'Moorthy, Jarugu Narasimha'
'Natarajan, Palani'
'Venugopalan, P.'

_publ_section_title
;
 Engineering of ternary co-crystals based on differential binding of
 guest molecules by a tetraarylpyrene inclusion host
;
_journal_issue 20
_journal_name_full 'Chemical Communications'
_journal_page_first 3574
_journal_paper_doi 10.1039/b922085b
_journal_volume 46
_journal_year 2010
_chemical_formula_moiety 'C52 H50 O4, C4 H9 N O, C7 H6 O'
_chemical_formula_sum 'C63 H65 N O6'
_chemical_formula_weight 932.16
_chemical_name_common tetra(2,6-dimethyl-4-methoxyphenyl)pyrene
_chemical_name_systematic
;
tetra(2,6-dimethyl-4-methoxyphenyl)pyrene
;
_space_group_IT_number 29
_symmetry_cell_setting orthorhombic
_symmetry_Int_Tables_number 29
_symmetry_space_group_name_Hall 'P 2c -2ac'
_symmetry_space_group_name_H-M 'P c a 21'
_atom_sites_solution_hydrogens geom
_atom_sites_solution_primary direct
_atom_sites_solution_secondary difmap
_audit_creation_method SHELXL-97
_cell_angle_alpha 90.00
_cell_angle_beta 90.00
_cell_angle_gamma 90.00
_cell_formula_units_Z 4
_cell_length_a 14.829(4)
_cell_length_b 15.582(5)
_cell_length_c 23.732(7)
_cell_measurement_reflns_used 2179
_cell_measurement_temperature 293(2)
_cell_measurement_theta_max 17.49
_cell_measurement_theta_min 2.56
_cell_volume 5484(3)
_computing_cell_refinement 'Bruker SAINT'
_computing_data_collection 'Bruker APEX'
_computing_data_reduction 'Bruker SAINT'
_computing_molecular_graphics 'SHELXL 5.1, XP (Sheldrick, 1994)'
_computing_publication_material SHELXS-97
_computing_structure_refinement 'SHELXL-97 (Sheldrick, 2008)'
_computing_structure_solution 'SHELXS-97 (Sheldrick, 2008)'
_diffrn_ambient_temperature 293(2)
_diffrn_measured_fraction_theta_full 0.993
_diffrn_measured_fraction_theta_max 0.993
_diffrn_measurement_device_type 'Bruker SMART APEX'
_diffrn_measurement_method 'phi and omega scans'
_diffrn_radiation_monochromator graphite
_diffrn_radiation_source 'fine-focus sealed tube'
_diffrn_radiation_type MoK\a
_diffrn_radiation_wavelength 0.71073
_diffrn_reflns_av_R_equivalents 0.0681
_diffrn_reflns_av_sigmaI/netI 0.0826
_diffrn_reflns_limit_h_max 17
_diffrn_reflns_limit_h_min -15
_diffrn_reflns_limit_k_max 17
_diffrn_reflns_limit_k_min -18
_diffrn_reflns_limit_l_max 28
_diffrn_reflns_limit_l_min -27
_diffrn_reflns_number 27514
_diffrn_reflns_theta_full 25.00
_diffrn_reflns_theta_max 25.00
_diffrn_reflns_theta_min 2.08
_exptl_absorpt_coefficient_mu 0.071
_exptl_absorpt_correction_type none
_exptl_crystal_colour colorless
_exptl_crystal_density_diffrn 1.129
_exptl_crystal_density_method 'not measured'
_exptl_crystal_description 'thin needles'
_exptl_crystal_F_000 1992
_exptl_crystal_size_max 0.1
_exptl_crystal_size_mid 0.05
_exptl_crystal_size_min 0.05
_refine_diff_density_max 0.515
_refine_diff_density_min -0.245
_refine_diff_density_rms 0.053
_refine_ls_abs_structure_details 'Flack H D (1983), Acta Cryst. A39, 876-881'
_refine_ls_abs_structure_Flack 2(3)
_refine_ls_extinction_method none
_refine_ls_goodness_of_fit_ref 1.056
_refine_ls_hydrogen_treatment mixed
_refine_ls_matrix_type full
_refine_ls_number_parameters 705
_refine_ls_number_reflns 9470
_refine_ls_number_restraints 207
_refine_ls_restrained_S_all 1.101
_refine_ls_R_factor_all 0.1601
_refine_ls_R_factor_gt 0.0944
_refine_ls_shift/su_max 0.000
_refine_ls_shift/su_mean 0.000
_refine_ls_structure_factor_coef Fsqd
_refine_ls_weighting_details 'calc w=1/[\s^2^(Fo^2^)+(0.1156P)^2^+0.0000P] where P=(Fo^2^+2Fc^2^)/3'
_refine_ls_weighting_scheme calc
_refine_ls_wR_factor_gt 0.2098
_refine_ls_wR_factor_ref 0.2424
_reflns_number_gt 5228
_reflns_number_total 9470
_reflns_threshold_expression >2sigma(I)
_cod_data_source_file b922085b.txt
_cod_data_source_block TP-BM
_cod_original_sg_symbol_H-M Pca21
_cod_database_code 7105539

loop_
_symmetry_equiv_pos_as_xyz
'x, y, z'
'-x, -y, z+1/2'
'x+1/2, -y, z'
'-x+1/2, y, z+1/2'

loop_
_atom_site_label
_atom_site_type_symbol
_atom_site_fract_x
_atom_site_fract_y
_atom_site_fract_z
_atom_site_U_iso_or_equiv
_atom_site_adp_type
_atom_site_occupancy
_atom_site_symmetry_multiplicity
_atom_site_calc_flag
_atom_site_refinement_flags
_atom_site_disorder_assembly
_atom_site_disorder_group
O1 O 0.0583(3) -0.1612(3) 0.4942(2) 0.0814(14) Uani 1 1 d . . .
O2 O 0.0580(3) 0.6087(3) 0.5352(2) 0.0914(15) Uani 1 1 d . . .
O3 O 0.6379(4) 0.6458(3) 0.1984(2) 0.1025(18) Uani 1 1 d . . .
O4 O 0.6212(4) -0.1184(3) 0.1557(2) 0.0883(15) Uani 1 1 d . . .
C1 C 0.2091(4) 0.1552(3) 0.4295(3) 0.0504(14) Uani 1 1 d . . .
C2 C 0.1818(4) 0.2315(4) 0.4551(3) 0.0575(16) Uani 1 1 d . . .
H2 H 0.1391 0.2279 0.4837 0.069 Uiso 1 1 calc R . .
C3 C 0.2135(4) 0.3117(3) 0.4411(2) 0.0487(14) Uani 1 1 d . . .
C4 C 0.2788(4) 0.3179(3) 0.3990(3) 0.0491(14) Uani 1 1 d . . .
C5 C 0.3167(4) 0.3975(3) 0.3817(3) 0.0538(15) Uani 1 1 d . . .
H5 H 0.2980 0.4478 0.3994 0.065 Uiso 1 1 calc R . .
C6 C 0.3801(4) 0.4023(3) 0.3398(3) 0.0544(15) Uani 1 1 d . . .
H6 H 0.4024 0.4557 0.3294 0.065 Uiso 1 1 calc R . .
C7 C 0.4123(4) 0.3292(3) 0.3123(2) 0.0418(13) Uani 1 1 d . . .
C8 C 0.4804(4) 0.3339(3) 0.2705(3) 0.0527(15) Uani 1 1 d . . .
C9 C 0.5085(4) 0.2582(3) 0.2441(3) 0.0494(14) Uani 1 1 d . . .
H9 H 0.5527 0.2614 0.2164 0.059 Uiso 1 1 calc R . .
C10 C 0.4734(4) 0.1795(4) 0.2577(3) 0.0564(16) Uani 1 1 d . . .
C11 C 0.4069(4) 0.1716(3) 0.3006(2) 0.0425(12) Uani 1 1 d . . .
C12 C 0.3694(4) 0.0924(3) 0.3177(2) 0.0479(14) Uani 1 1 d . . .
H12 H 0.3891 0.0424 0.3002 0.058 Uiso 1 1 calc R . .
C13 C 0.3074(4) 0.0865(3) 0.3575(2) 0.0481(14) Uani 1 1 d . . .
H13 H 0.2844 0.0327 0.3664 0.058 Uiso 1 1 calc R . .
C14 C 0.2746(4) 0.1594(3) 0.3872(3) 0.0501(14) Uani 1 1 d . . .
C15 C 0.3104(4) 0.2422(3) 0.3709(2) 0.0431(13) Uani 1 1 d . . .
C16 C 0.3771(4) 0.2469(3) 0.3282(2) 0.0474(14) Uani 1 1 d . . .
C17 C 0.1674(4) 0.0719(3) 0.4465(2) 0.0449(13) Uani 1 1 d . . .
C18 C 0.0933(4) 0.0415(4) 0.4166(2) 0.0549(15) Uani 1 1 d . . .
C19 C 0.0558(4) -0.0388(4) 0.4321(3) 0.0571(16) Uani 1 1 d . . .
H19 H 0.0077 -0.0611 0.4116 0.069 Uiso 1 1 calc R . .
C20 C 0.0897(4) -0.0835(4) 0.4767(3) 0.0582(15) Uani 1 1 d . . .
C21 C 0.1585(4) -0.0507(4) 0.5079(3) 0.0614(16) Uani 1 1 d . . .
H21 H 0.1789 -0.0800 0.5395 0.074 Uiso 1 1 calc R . .
C22 C 0.1982(4) 0.0264(4) 0.4924(3) 0.0584(16) Uani 1 1 d . . .
C23 C 0.2766(5) 0.0606(5) 0.5266(3) 0.089(2) Uani 1 1 d . . .
H23A H 0.3278 0.0687 0.5024 0.134 Uiso 1 1 calc R . .
H23B H 0.2915 0.0204 0.5557 0.134 Uiso 1 1 calc R . .
H23C H 0.2601 0.1145 0.5432 0.134 Uiso 1 1 calc R . .
C24 C 0.0561(5) 0.0885(4) 0.3669(3) 0.083(2) Uani 1 1 d . . .
H24A H 0.0471 0.1477 0.3765 0.124 Uiso 1 1 calc R . .
H24B H -0.0004 0.0634 0.3561 0.124 Uiso 1 1 calc R . .
H24C H 0.0978 0.0845 0.3360 0.124 Uiso 1 1 calc R . .
C25 C -0.0039(5) -0.2037(4) 0.4576(4) 0.089(2) Uani 1 1 d . . .
H25A H -0.0588 -0.1712 0.4556 0.133 Uiso 1 1 calc R . .
H25B H -0.0166 -0.2600 0.4720 0.133 Uiso 1 1 calc R . .
H25C H 0.0219 -0.2085 0.4207 0.133 Uiso 1 1 calc R . .
C26 C 0.1729(4) 0.3904(3) 0.4685(3) 0.0531(15) Uani 1 1 d . . .
C27 C 0.2163(5) 0.4294(4) 0.5141(3) 0.0614(17) Uani 1 1 d . . .
C28 C 0.1780(4) 0.5031(4) 0.5360(3) 0.0597(15) Uani 1 1 d . . .
H28 H 0.2061 0.5306 0.5660 0.072 Uiso 1 1 calc R . .
C29 C 0.1005(5) 0.5364(4) 0.5148(3) 0.0657(18) Uani 1 1 d . . .
C30 C 0.0584(5) 0.4951(4) 0.4727(3) 0.0716(18) Uani 1 1 d . . .
H30 H 0.0041 0.5172 0.4596 0.086 Uiso 1 1 calc R . .
C31 C 0.0919(4) 0.4209(4) 0.4475(3) 0.0585(16) Uani 1 1 d . . .
C32 C 0.0423(5) 0.3799(5) 0.3986(3) 0.084(2) Uani 1 1 d . . .
H32A H 0.0849 0.3621 0.3705 0.127 Uiso 1 1 calc R . .
H32B H 0.0012 0.4207 0.3825 0.127 Uiso 1 1 calc R . .
H32C H 0.0092 0.3309 0.4118 0.127 Uiso 1 1 calc R . .
C33 C 0.3027(5) 0.3936(5) 0.5366(4) 0.101(3) Uani 1 1 d . . .
H33A H 0.3121 0.4140 0.5743 0.151 Uiso 1 1 calc R . .
H33B H 0.3518 0.4118 0.5131 0.151 Uiso 1 1 calc R . .
H33C H 0.2996 0.3321 0.5368 0.151 Uiso 1 1 calc R . .
C34 C 0.1072(6) 0.6623(5) 0.5732(4) 0.102(3) Uani 1 1 d . . .
H34A H 0.1215 0.6305 0.6066 0.153 Uiso 1 1 calc R . .
H34B H 0.0711 0.7113 0.5830 0.153 Uiso 1 1 calc R . .
H34C H 0.1618 0.6812 0.5554 0.153 Uiso 1 1 calc R . .
C35 C 0.5207(4) 0.4158(3) 0.2523(3) 0.0518(15) Uani 1 1 d . . .
C36 C 0.5900(4) 0.4538(4) 0.2850(3) 0.0603(17) Uani 1 1 d . . .
C37 C 0.6291(4) 0.5294(4) 0.2665(3) 0.0647(18) Uani 1 1 d . . .
H37 H 0.6747 0.5544 0.2877 0.078 Uiso 1 1 calc R . .
C38 C 0.6025(5) 0.5676(4) 0.2182(3) 0.0678(18) Uani 1 1 d . . .
C39 C 0.5361(5) 0.5308(4) 0.1856(3) 0.077(2) Uani 1 1 d . . .
H39 H 0.5196 0.5565 0.1518 0.093 Uiso 1 1 calc R . .
C40 C 0.4942(5) 0.4573(4) 0.2022(3) 0.0657(17) Uani 1 1 d . . .
C41 C 0.4191(6) 0.4203(5) 0.1657(3) 0.110(3) Uani 1 1 d . . .
H41A H 0.4294 0.4355 0.1270 0.165 Uiso 1 1 calc R . .
H41B H 0.3622 0.4432 0.1778 0.165 Uiso 1 1 calc R . .
H41C H 0.4184 0.3590 0.1693 0.165 Uiso 1 1 calc R . .
C42 C 0.6242(5) 0.4088(4) 0.3368(3) 0.077(2) Uani 1 1 d . . .
H42A H 0.6583 0.4483 0.3594 0.116 Uiso 1 1 calc R . .
H42B H 0.6620 0.3616 0.3259 0.116 Uiso 1 1 calc R . .
H42C H 0.5740 0.3876 0.3583 0.116 Uiso 1 1 calc R . .
C43 C 0.6935(6) 0.6943(5) 0.2341(5) 0.118(3) Uani 1 1 d . . .
H43A H 0.6628 0.7046 0.2691 0.177 Uiso 1 1 calc R . .
H43B H 0.7075 0.7481 0.2165 0.177 Uiso 1 1 calc R . .
H43C H 0.7483 0.6633 0.2412 0.177 Uiso 1 1 calc R . .
C44 C 0.5099(4) 0.1016(3) 0.2296(2) 0.0507(14) Uani 1 1 d . . .
C45 C 0.4658(4) 0.0635(3) 0.1840(3) 0.0571(15) Uani 1 1 d . . .
C46 C 0.5019(5) -0.0108(4) 0.1583(3) 0.0702(18) Uani 1 1 d . . .
H46 H 0.4713 -0.0369 0.1287 0.084 Uiso 1 1 calc R . .
C47 C 0.5822(5) -0.0446(4) 0.1771(3) 0.0635(18) Uani 1 1 d . . .
C48 C 0.6284(5) -0.0065(4) 0.2217(3) 0.0675(18) Uani 1 1 d . . .
H48 H 0.6820 -0.0302 0.2348 0.081 Uiso 1 1 calc R . .
C49 C 0.5938(4) 0.0669(3) 0.2462(2) 0.0554(15) Uani 1 1 d . . .
C50 C 0.6475(5) 0.1081(4) 0.2926(3) 0.0743(19) Uani 1 1 d . . .
H50A H 0.7053 0.0806 0.2953 0.112 Uiso 1 1 calc R . .
H50B H 0.6158 0.1019 0.3276 0.112 Uiso 1 1 calc R . .
H50C H 0.6557 0.1679 0.2844 0.112 Uiso 1 1 calc R . .
C51 C 0.3791(5) 0.0997(4) 0.1615(3) 0.089(2) Uani 1 1 d . . .
H51A H 0.3372 0.1074 0.1920 0.134 Uiso 1 1 calc R . .
H51B H 0.3540 0.0608 0.1344 0.134 Uiso 1 1 calc R . .
H51C H 0.3906 0.1540 0.1439 0.134 Uiso 1 1 calc R . .
C52 C 0.5699(6) -0.1677(5) 0.1192(4) 0.109(3) Uani 1 1 d . . .
H52A H 0.5142 -0.1830 0.1371 0.164 Uiso 1 1 calc R . .
H52B H 0.6025 -0.2189 0.1095 0.164 Uiso 1 1 calc R . .
H52C H 0.5576 -0.1354 0.0856 0.164 Uiso 1 1 calc R . .
O6 O 0.6600(8) 0.2042(9) -0.0431(4) 0.230(9) Uani 0.650(11) 1 d PDU A 1
N1 N 0.5318(9) 0.2366(11) 0.0437(5) 0.218(9) Uani 0.650(11) 1 d PDU A 1
H1B H 0.5259 0.2386 0.0814 0.262 Uiso 0.650(11) 1 d PR A 1
C60 C 0.6429(8) 0.2877(7) -0.0262(6) 0.098(4) Uani 0.650(11) 1 d PDU A 1
H60A H 0.6084 0.3135 -0.0559 0.117 Uiso 0.650(11) 1 d PR A 1
H60B H 0.6992 0.3180 -0.0241 0.117 Uiso 0.650(11) 1 d PR A 1
C61 C 0.5973(11) 0.2995(8) 0.0292(6) 0.180(11) Uani 0.650(11) 1 d PDU A 1
H61A H 0.6412 0.3055 0.0587 0.217 Uiso 0.650(11) 1 d PR A 1
H61B H 0.5655 0.3531 0.0266 0.217 Uiso 0.650(11) 1 d PR A 1
C62 C 0.5538(9) 0.1511(9) 0.0281(6) 0.136(6) Uani 0.650(11) 1 d PDU A 1
H62A H 0.4994 0.1177 0.0281 0.163 Uiso 0.650(11) 1 d PR A 1
H62B H 0.5929 0.1275 0.0564 0.163 Uiso 0.650(11) 1 d PR A 1
C63 C 0.6022(11) 0.1404(7) -0.0265(7) 0.164(8) Uani 0.650(11) 1 d PDU A 1
H63A H 0.6310 0.0852 -0.0276 0.196 Uiso 0.650(11) 1 d PR A 1
H63B H 0.5562 0.1404 -0.0550 0.196 Uiso 0.650(11) 1 d PR A 1
O6A O 0.7205(18) 0.2618(16) -0.0705(11) 0.252(14) Uiso 0.350(11) 1 d PDU A 2
N1A N 0.5816(14) 0.2892(15) 0.0105(10) 0.120(9) Uiso 0.350(11) 1 d PDU A 2
H1AB H 0.5531 0.2764 0.0429 0.144 Uiso 0.350(11) 1 d PR A 2
C60A C 0.6954(14) 0.3466(13) -0.0553(9) 0.108(9) Uiso 0.350(11) 1 d PDU A 2
H60A H 0.6557 0.3673 -0.0842 0.130 Uiso 0.350(11) 1 d PR A 2
H60B H 0.7392 0.3904 -0.0476 0.130 Uiso 0.350(11) 1 d PR A 2
C61A C 0.6524(16) 0.3505(13) 0.0025(9) 0.137(10) Uiso 0.350(11) 1 d PDU A 2
H61A H 0.6928 0.3343 0.0323 0.164 Uiso 0.350(11) 1 d PR A 2
H61B H 0.6209 0.4013 0.0141 0.164 Uiso 0.350(11) 1 d PR A 2
C62A C 0.608(2) 0.2040(12) -0.0073(14) 0.188(15) Uiso 0.350(11) 1 d PDU A 2
H62A H 0.5642 0.1607 -0.0162 0.226 Uiso 0.350(11) 1 d PR A 2
H62B H 0.6472 0.1815 0.0213 0.226 Uiso 0.350(11) 1 d PR A 2
C63A C 0.646(3) 0.2050(16) -0.0672(13) 0.251(19) Uiso 0.350(11) 1 d PDU A 2
H63A H 0.6777 0.1547 -0.0792 0.301 Uiso 0.350(11) 1 d PR A 2
H63B H 0.6061 0.2222 -0.0971 0.301 Uiso 0.350(11) 1 d PR A 2
O5 O 0.9303(18) 0.1128(11) 0.2591(11) 0.334(14) Uani 0.496(10) 1 d PDU B 1
C59 C 0.9195(10) 0.1895(10) 0.2588(6) 0.127(6) Uani 0.496(10) 1 d PDU B 1
H59A H 0.9593 0.2249 0.2783 0.152 Uiso 0.496(10) 1 calc PR B 1
C53 C 0.8425(10) 0.2275(7) 0.2273(5) 0.101(5) Uani 0.496(10) 1 d PGDU B 1
C54 C 0.8200(10) 0.3133(7) 0.2353(5) 0.081(5) Uani 0.496(10) 1 d PGDU B 1
H54A H 0.8478 0.3449 0.2636 0.097 Uiso 0.496(10) 1 calc PR B 1
C55 C 0.7559(11) 0.3518(7) 0.2008(6) 0.109(5) Uani 0.496(10) 1 d PGU B 1
H55A H 0.7408 0.4092 0.2061 0.130 Uiso 0.496(10) 1 calc PR B 1
C56 C 0.7143(10) 0.3046(9) 0.1585(6) 0.111(5) Uani 0.496(10) 1 d PGU B 1
H56A H 0.6714 0.3304 0.1354 0.133 Uiso 0.496(10) 1 calc PR B 1
C57 C 0.7369(11) 0.2188(8) 0.1505(6) 0.112(6) Uani 0.496(10) 1 d PGU B 1
H57A H 0.7091 0.1873 0.1222 0.134 Uiso 0.496(10) 1 calc PR B 1
C58 C 0.8010(11) 0.1803(7) 0.1850(6) 0.112(5) Uani 0.496(10) 1 d PGDU B 1
H58A H 0.8161 0.1230 0.1797 0.134 Uiso 0.496(10) 1 calc PR B 1
O5A O 0.9007(19) 0.3619(14) 0.3046(10) 0.349(15) Uani 0.504(10) 1 d PDU B 2
C59A C 0.8488(12) 0.3768(9) 0.2667(8) 0.155(8) Uani 0.504(10) 1 d PDU B 2
H59B H 0.8237 0.4313 0.2636 0.186 Uiso 0.504(10) 1 calc PR B 2
C53A C 0.8242(13) 0.3097(8) 0.2248(8) 0.153(8) Uani 0.504(10) 1 d PGDU B 2
C54A C 0.8657(12) 0.2298(9) 0.2277(8) 0.165(8) Uani 0.504(10) 1 d PGDU B 2
H54B H 0.9154 0.2219 0.2510 0.197 Uiso 0.504(10) 1 calc PR B 2
C55A C 0.8330(14) 0.1619(8) 0.1958(9) 0.175(9) Uani 0.504(10) 1 d PGU B 2
H55B H 0.8608 0.1084 0.1977 0.210 Uiso 0.504(10) 1 calc PR B 2
C56A C 0.7587(14) 0.1737(10) 0.1609(9) 0.172(9) Uani 0.504(10) 1 d PGU B 2
H56B H 0.7368 0.1282 0.1395 0.206 Uiso 0.504(10) 1 calc PR B 2
C57A C 0.7172(13) 0.2536(12) 0.1579(8) 0.171(8) Uani 0.504(10) 1 d PGU B 2
H57B H 0.6675 0.2615 0.1346 0.205 Uiso 0.504(10) 1 calc PR B 2
C58A C 0.7499(14) 0.3215(9) 0.1899(9) 0.160(8) Uani 0.504(10) 1 d PGDU B 2
H58B H 0.7222 0.3750 0.1879 0.192 Uiso 0.504(10) 1 calc PR B 2

loop_
_atom_site_aniso_label
_atom_site_aniso_U_11
_atom_site_aniso_U_22
_atom_site_aniso_U_33
_atom_site_aniso_U_23
_atom_site_aniso_U_13
_atom_site_aniso_U_12
O1 0.095(4) 0.065(3) 0.084(3) 0.016(2) -0.003(3) -0.033(2)
O2 0.099(4) 0.069(3) 0.106(4) -0.031(3) 0.002(3) 0.027(3)
O3 0.109(4) 0.082(3) 0.116(4) 0.048(3) 0.002(4) -0.037(3)
O4 0.117(4) 0.060(3) 0.087(3) -0.019(3) 0.020(3) 0.000(3)
C1 0.045(3) 0.053(3) 0.053(4) 0.000(3) 0.008(3) -0.002(3)
C2 0.056(4) 0.062(4) 0.055(4) -0.006(3) 0.009(3) 0.002(3)
C3 0.050(4) 0.048(3) 0.048(3) 0.000(3) 0.005(3) -0.010(3)
C4 0.045(3) 0.040(3) 0.062(4) -0.004(3) -0.005(3) 0.003(2)
C5 0.058(4) 0.041(3) 0.062(4) 0.003(3) -0.003(3) 0.002(3)
C6 0.056(4) 0.043(3) 0.065(4) 0.008(3) 0.000(3) -0.009(3)
C7 0.044(3) 0.034(3) 0.047(3) 0.000(2) 0.000(3) 0.000(2)
C8 0.054(4) 0.039(3) 0.066(4) 0.010(3) 0.013(3) -0.003(2)
C9 0.053(3) 0.042(3) 0.053(4) 0.006(3) 0.018(3) -0.006(3)
C10 0.058(4) 0.058(4) 0.054(4) 0.001(3) -0.002(3) 0.014(3)
C11 0.045(3) 0.041(3) 0.041(3) -0.001(2) 0.007(3) 0.008(2)
C12 0.052(4) 0.035(3) 0.057(4) -0.010(2) 0.013(3) 0.001(2)
C13 0.056(4) 0.030(3) 0.057(4) -0.002(2) 0.008(3) -0.001(2)
C14 0.043(3) 0.044(3) 0.064(4) 0.003(3) 0.000(3) -0.004(2)
C15 0.043(3) 0.046(3) 0.040(3) 0.006(2) 0.008(3) -0.002(2)
C16 0.044(3) 0.054(3) 0.044(3) 0.003(3) -0.007(3) 0.001(3)
C17 0.052(4) 0.044(3) 0.039(3) -0.004(3) 0.007(3) -0.005(3)
C18 0.062(4) 0.059(3) 0.044(3) 0.002(3) 0.002(3) -0.007(3)
C19 0.052(4) 0.062(4) 0.057(4) -0.006(3) -0.004(3) -0.018(3)
C20 0.069(4) 0.060(3) 0.046(4) 0.011(3) -0.004(3) -0.012(3)
C21 0.065(4) 0.063(4) 0.056(4) 0.016(3) -0.005(3) -0.017(3)
C22 0.058(4) 0.071(4) 0.046(3) -0.001(3) 0.002(3) -0.014(3)
C23 0.075(5) 0.092(5) 0.100(6) 0.010(4) -0.015(4) -0.024(4)
C24 0.094(6) 0.069(4) 0.086(5) 0.017(4) -0.013(4) 0.000(4)
C25 0.093(6) 0.062(4) 0.113(7) 0.009(4) -0.003(5) -0.028(4)
C26 0.058(4) 0.044(3) 0.057(4) 0.003(3) 0.016(3) 0.002(3)
C27 0.075(5) 0.050(3) 0.059(4) -0.003(3) 0.001(4) -0.005(3)
C28 0.068(4) 0.058(3) 0.054(4) -0.014(3) 0.007(3) -0.001(3)
C29 0.080(5) 0.051(4) 0.066(4) -0.006(3) 0.016(4) -0.003(3)
C30 0.072(5) 0.070(4) 0.073(5) 0.010(4) -0.001(4) 0.004(3)
C31 0.056(4) 0.053(3) 0.067(4) -0.007(3) 0.020(3) 0.011(3)
C32 0.083(5) 0.094(5) 0.076(5) -0.020(4) -0.014(4) 0.005(4)
C33 0.092(6) 0.109(6) 0.100(6) -0.021(5) -0.026(5) 0.006(5)
C34 0.117(7) 0.084(5) 0.105(6) -0.035(5) 0.002(6) 0.013(5)
C35 0.053(4) 0.044(3) 0.058(4) -0.009(3) -0.001(3) 0.001(3)
C36 0.057(4) 0.057(4) 0.067(4) 0.003(3) 0.009(3) 0.009(3)
C37 0.060(4) 0.052(4) 0.083(5) 0.002(3) 0.007(4) -0.010(3)
C38 0.066(4) 0.064(4) 0.073(5) 0.026(4) 0.007(4) -0.002(3)
C39 0.088(5) 0.072(4) 0.072(5) 0.027(4) -0.013(4) -0.002(4)
C40 0.076(5) 0.054(3) 0.067(4) 0.016(3) -0.012(4) -0.012(3)
C41 0.140(8) 0.097(5) 0.094(6) 0.028(5) -0.048(6) -0.027(5)
C42 0.075(5) 0.083(4) 0.073(5) 0.024(4) -0.021(4) -0.013(4)
C43 0.109(7) 0.080(5) 0.165(9) 0.030(6) -0.015(7) -0.059(5)
C44 0.053(4) 0.053(3) 0.046(3) 0.005(3) 0.015(3) -0.009(3)
C45 0.051(4) 0.052(3) 0.068(4) 0.001(3) 0.006(3) -0.009(3)
C46 0.074(5) 0.077(4) 0.059(4) -0.016(4) 0.011(4) -0.024(4)
C47 0.063(4) 0.052(4) 0.075(5) -0.012(3) 0.021(4) 0.004(3)
C48 0.060(4) 0.064(4) 0.079(5) -0.015(4) 0.014(4) 0.018(3)
C49 0.066(4) 0.052(3) 0.048(3) 0.002(3) 0.009(3) -0.001(3)
C50 0.081(5) 0.080(4) 0.062(4) -0.010(4) -0.004(4) 0.010(4)
C51 0.068(5) 0.102(5) 0.097(6) -0.016(5) -0.014(4) 0.015(4)
C52 0.129(7) 0.086(5) 0.113(7) -0.056(5) 0.036(6) -0.026(5)
O6 0.213(14) 0.193(13) 0.285(17) 0.070(12) -0.193(13) -0.001(11)
N1 0.130(13) 0.34(2) 0.180(14) 0.054(16) -0.064(12) -0.005(14)
C60 0.092(9) 0.085(8) 0.116(11) 0.024(8) -0.026(8) -0.009(7)
C61 0.185(17) 0.203(17) 0.154(16) 0.017(13) -0.137(15) -0.028(14)
C62 0.119(12) 0.171(14) 0.118(12) 0.006(11) -0.065(10) 0.027(10)
C63 0.163(16) 0.149(13) 0.179(17) 0.017(13) -0.065(14) 0.014(12)
O5 0.339(19) 0.36(2) 0.305(19) -0.003(16) -0.008(16) 0.023(16)
C59 0.124(10) 0.165(11) 0.092(9) 0.037(9) -0.001(8) 0.077(9)
C53 0.097(10) 0.147(10) 0.058(8) 0.016(8) 0.025(8) 0.023(8)
C54 0.080(9) 0.125(11) 0.037(7) -0.012(8) 0.027(7) 0.007(9)
C55 0.097(10) 0.145(11) 0.083(9) -0.006(9) 0.037(9) -0.006(9)
C56 0.088(9) 0.151(11) 0.093(9) -0.010(9) 0.014(8) -0.014(9)
C57 0.094(10) 0.139(10) 0.103(10) -0.015(9) 0.018(8) 0.002(9)
C58 0.097(11) 0.151(11) 0.088(10) 0.011(9) 0.029(9) 0.001(9)
O5A 0.30(3) 0.37(3) 0.37(3) -0.05(2) 0.10(2) -0.07(2)
C59A 0.120(13) 0.169(13) 0.176(16) -0.113(12) 0.088(12) -0.096(10)
C53A 0.122(13) 0.150(12) 0.186(15) -0.072(11) 0.095(12) -0.053(10)
C54A 0.132(13) 0.164(14) 0.198(17) -0.045(13) 0.118(12) -0.005(11)
C55A 0.150(15) 0.169(13) 0.207(18) -0.022(13) 0.122(13) -0.006(12)
C56A 0.156(15) 0.163(14) 0.196(17) -0.013(14) 0.083(14) -0.025(13)
C57A 0.153(14) 0.178(15) 0.182(16) -0.016(14) 0.070(14) -0.016(13)
C58A 0.138(14) 0.163(13) 0.179(17) -0.053(12) 0.071(13) -0.046(12)

loop_
_atom_type_symbol
_atom_type_description
_atom_type_scat_dispersion_real
_atom_type_scat_dispersion_imag
_atom_type_scat_source
C C 0.0033 0.0016 'International Tables Vol C Tables 4.2.6.8 and 6.1.1.4'
H H 0.0000 0.0000 'International Tables Vol C Tables 4.2.6.8 and 6.1.1.4'
N N 0.0061 0.0033 'International Tables Vol C Tables 4.2.6.8 and 6.1.1.4'
O O 0.0106 0.0060 'International Tables Vol C Tables 4.2.6.8 and 6.1.1.4'

loop_
_geom_angle_atom_site_label_1
_geom_angle_atom_site_label_2
_geom_angle_atom_site_label_3
_geom_angle
_geom_angle_site_symmetry_1
_geom_angle_site_symmetry_3
_geom_angle_publ_flag
C20 O1 C25 116.6(5) . . ?
C29 O2 C34 117.8(6) . . ?
C43 O3 C38 119.0(6) . . ?
C47 O4 C52 117.4(6) . . ?
C2 C1 C14 118.4(5) . . ?
C2 C1 C17 120.1(5) . . ?
C14 C1 C17 121.5(5) . . ?
C3 C2 C1 124.6(5) . . ?
C3 C2 H2 117.7 . . ?
C1 C2 H2 117.7 . . ?
C2 C3 C4 118.4(5) . . ?
C2 C3 C26 119.7(5) . . ?
C4 C3 C26 121.8(5) . . ?
C3 C4 C5 122.9(5) . . ?
C3 C4 C15 120.2(5) . . ?
C5 C4 C15 116.9(5) . . ?
C6 C5 C4 121.8(5) . . ?
C6 C5 H5 119.1 . . ?
C4 C5 H5 119.1 . . ?
C5 C6 C7 121.9(5) . . ?
C5 C6 H6 119.0 . . ?
C7 C6 H6 119.0 . . ?
C6 C7 C8 121.8(4) . . ?
C6 C7 C16 118.8(5) . . ?
C8 C7 C16 119.3(4) . . ?
C9 C8 C7 118.8(4) . . ?
C9 C8 C35 118.6(5) . . ?
C7 C8 C35 122.6(5) . . ?
C10 C9 C8 122.5(5) . . ?
C10 C9 H9 118.8 . . ?
C8 C9 H9 118.8 . . ?
C9 C10 C11 120.6(5) . . ?
C9 C10 C44 119.2(5) . . ?
C11 C10 C44 120.1(5) . . ?
C12 C11 C16 118.0(5) . . ?
C12 C11 C10 123.6(4) . . ?
C16 C11 C10 118.4(4) . . ?
C13 C12 C11 122.6(5) . . ?
C13 C12 H12 118.7 . . ?
C11 C12 H12 118.7 . . ?
C12 C13 C14 122.5(5) . . ?
C12 C13 H13 118.7 . . ?
C14 C13 H13 118.7 . . ?
C1 C14 C13 123.8(5) . . ?
C1 C14 C15 119.2(5) . . ?
C13 C14 C15 116.9(5) . . ?
C16 C15 C4 121.2(4) . . ?
C16 C15 C14 119.6(4) . . ?
C4 C15 C14 119.2(5) . . ?
C11 C16 C15 120.4(4) . . ?
C11 C16 C7 120.4(5) . . ?
C15 C16 C7 119.2(4) . . ?
C22 C17 C18 119.3(5) . . ?
C22 C17 C1 121.6(5) . . ?
C18 C17 C1 119.0(5) . . ?
C17 C18 C19 118.6(5) . . ?
C17 C18 C24 121.8(5) . . ?
C19 C18 C24 119.4(6) . . ?
C20 C19 C18 120.5(5) . . ?
C20 C19 H19 119.8 . . ?
C18 C19 H19 119.8 . . ?
C21 C20 O1 115.1(5) . . ?
C21 C20 C19 120.5(5) . . ?
O1 C20 C19 124.4(6) . . ?
C20 C21 C22 120.0(6) . . ?
C20 C21 H21 120.0 . . ?
C22 C21 H21 120.0 . . ?
C17 C22 C21 120.9(6) . . ?
C17 C22 C23 119.8(5) . . ?
C21 C22 C23 119.3(6) . . ?
C22 C23 H23A 109.5 . . ?
C22 C23 H23B 109.5 . . ?
H23A C23 H23B 109.5 . . ?
C22 C23 H23C 109.5 . . ?
H23A C23 H23C 109.5 . . ?
H23B C23 H23C 109.5 . . ?
C18 C24 H24A 109.5 . . ?
C18 C24 H24B 109.5 . . ?
H24A C24 H24B 109.5 . . ?
C18 C24 H24C 109.5 . . ?
H24A C24 H24C 109.5 . . ?
H24B C24 H24C 109.5 . . ?
O1 C25 H25A 109.5 . . ?
O1 C25 H25B 109.5 . . ?
H25A C25 H25B 109.5 . . ?
O1 C25 H25C 109.5 . . ?
H25A C25 H25C 109.5 . . ?
H25B C25 H25C 109.5 . . ?
C31 C26 C27 121.9(5) . . ?
C31 C26 C3 118.0(5) . . ?
C27 C26 C3 120.1(5) . . ?
C28 C27 C26 117.5(6) . . ?
C28 C27 C33 121.9(6) . . ?
C26 C27 C33 120.6(6) . . ?
C29 C28 C27 121.7(6) . . ?
C29 C28 H28 119.1 . . ?
C27 C28 H28 119.1 . . ?
C30 C29 C28 119.1(6) . . ?
C30 C29 O2 116.2(7) . . ?
C28 C29 O2 124.7(6) . . ?
C29 C30 C31 123.5(7) . . ?
C29 C30 H30 118.3 . . ?
C31 C30 H30 118.3 . . ?
C26 C31 C30 116.1(6) . . ?
C26 C31 C32 123.5(5) . . ?
C30 C31 C32 120.3(6) . . ?
C31 C32 H32A 109.5 . . ?
C31 C32 H32B 109.5 . . ?
H32A C32 H32B 109.5 . . ?
C31 C32 H32C 109.5 . . ?
H32A C32 H32C 109.5 . . ?
H32B C32 H32C 109.5 . . ?
C27 C33 H33A 109.5 . . ?
C27 C33 H33B 109.5 . . ?
H33A C33 H33B 109.5 . . ?
C27 C33 H33C 109.5 . . ?
H33A C33 H33C 109.5 . . ?
H33B C33 H33C 109.5 . . ?
O2 C34 H34A 109.5 . . ?
O2 C34 H34B 109.5 . . ?
H34A C34 H34B 109.5 . . ?
O2 C34 H34C 109.5 . . ?
H34A C34 H34C 109.5 . . ?
H34B C34 H34C 109.5 . . ?
C40 C35 C36 118.2(5) . . ?
C40 C35 C8 122.1(5) . . ?
C36 C35 C8 119.6(5) . . ?
C37 C36 C35 119.0(6) . . ?
C37 C36 C42 121.1(6) . . ?
C35 C36 C42 119.8(5) . . ?
C38 C37 C36 121.6(7) . . ?
C38 C37 H37 119.2 . . ?
C36 C37 H37 119.2 . . ?
C37 C38 C39 120.0(6) . . ?
C37 C38 O3 123.8(7) . . ?
C39 C38 O3 116.1(6) . . ?
C40 C39 C38 121.0(6) . . ?
C40 C39 H39 119.5 . . ?
C38 C39 H39 119.5 . . ?
C39 C40 C35 120.2(6) . . ?
C39 C40 C41 119.2(6) . . ?
C35 C40 C41 120.6(5) . . ?
C40 C41 H41A 109.5 . . ?
C40 C41 H41B 109.5 . . ?
H41A C41 H41B 109.5 . . ?
C40 C41 H41C 109.5 . . ?
H41A C41 H41C 109.5 . . ?
H41B C41 H41C 109.5 . . ?
C36 C42 H42A 109.5 . . ?
C36 C42 H42B 109.5 . . ?
H42A C42 H42B 109.5 . . ?
C36 C42 H42C 109.5 . . ?
H42A C42 H42C 109.5 . . ?
H42B C42 H42C 109.5 . . ?
O3 C43 H43A 109.5 . . ?
O3 C43 H43B 109.5 . . ?
H43A C43 H43B 109.5 . . ?
O3 C43 H43C 109.5 . . ?
H43A C43 H43C 109.5 . . ?
H43B C43 H43C 109.5 . . ?
C45 C44 C49 117.8(5) . . ?
C45 C44 C10 121.6(5) . . ?
C49 C44 C10 120.5(5) . . ?
C44 C45 C46 120.4(6) . . ?
C44 C45 C51 121.1(6) . . ?
C46 C45 C51 118.5(6) . . ?
C47 C46 C45 120.0(6) . . ?
C47 C46 H46 120.0 . . ?
C45 C46 H46 120.0 . . ?
C46 C47 O4 124.1(7) . . ?
C46 C47 C48 120.6(6) . . ?
O4 C47 C48 115.3(6) . . ?
C49 C48 C47 119.3(6) . . ?
C49 C48 H48 120.3 . . ?
C47 C48 H48 120.3 . . ?
C48 C49 C44 121.7(6) . . ?
C48 C49 C50 117.7(6) . . ?
C44 C49 C50 120.6(5) . . ?
C49 C50 H50A 109.5 . . ?
C49 C50 H50B 109.5 . . ?
H50A C50 H50B 109.5 . . ?
C49 C50 H50C 109.5 . . ?
H50A C50 H50C 109.5 . . ?
H50B C50 H50C 109.5 . . ?
C45 C51 H51A 109.5 . . ?
C45 C51 H51B 109.5 . . ?
H51A C51 H51B 109.5 . . ?
C45 C51 H51C 109.5 . . ?
H51A C51 H51C 109.5 . . ?
H51B C51 H51C 109.5 . . ?
O4 C52 H52A 109.5 . . ?
O4 C52 H52B 109.5 . . ?
H52A C52 H52B 109.5 . . ?
O4 C52 H52C 109.5 . . ?
H52A C52 H52C 109.5 . . ?
H52B C52 H52C 109.5 . . ?
C63 O6 C60 118.9(5) . . ?
C63 O6 H63A 82.7 . . ?
C60 O6 H63A 149.6 . . ?
C62 N1 C61 115.2(5) . . ?
C62 N1 H1B 108.3 . . ?
C61 N1 H1B 106.4 . . ?
C62 N1 H1AB 136.3 . . ?
C61 N1 H1AB 21.5 . . ?
H1B N1 H1AB 92.2 . . ?
O6 C60 C61 117.0(5) . . ?
O6 C60 H60A 106.2 . . ?
C61 C60 H60A 110.7 . . ?
O6 C60 H60B 108.6 . . ?
C61 C60 H60B 106.7 . . ?
H60A C60 H60B 107.3 . . ?
N1 C61 C60 116.0(5) . . ?
N1 C61 H61A 110.7 . . ?
C60 C61 H61A 110.4 . . ?
N1 C61 H61B 106.2 . . ?
C60 C61 H61B 105.8 . . ?
H61A C61 H61B 107.2 . . ?
N1 C61 H1AB 18.2 . . ?
C60 C61 H1AB 131.4 . . ?
H61A C61 H1AB 107.2 . . ?
H61B C61 H1AB 90.9 . . ?
N1 C61 H61A 150.6 . . ?
C60 C61 H61A 70.3 . . ?
H61A C61 H61A 45.5 . . ?
H61B C61 H61A 98.7 . . ?
H1AB C61 H61A 152.6 . . ?
N1 C62 C63 116.2(5) . . ?
N1 C62 H62A 108.4 . . ?
C63 C62 H62A 110.1 . . ?
N1 C62 H62B 108.4 . . ?
C63 C62 H62B 105.9 . . ?
H62A C62 H62B 107.5 . . ?
N1 C62 H62A 99.0 . . ?
C63 C62 H62A 25.1 . . ?
H62A C62 H62A 101.3 . . ?
H62B C62 H62A 130.7 . . ?
N1 C62 H62B 86.7 . . ?
C63 C62 H62B 59.2 . . ?
H62A C62 H62B 164.8 . . ?
H62B C62 H62B 68.4 . . ?
H62A C62 H62B 73.3 . . ?
O6 C63 C62 118.0(5) . . ?
O6 C63 H63A 111.2 . . ?
C62 C63 H63A 109.7 . . ?
O6 C63 H63B 104.0 . . ?
C62 C63 H63B 105.7 . . ?
H63A C63 H63B 107.4 . . ?
O6 C63 H62A 106.2 . . ?
C62 C63 H62A 41.2 . . ?
H63A C63 H62A 141.5 . . ?
H63B C63 H62A 70.8 . . ?
O6 C63 H62B 67.7 . . ?
C62 C63 H62B 59.7 . . ?
H63A C63 H62B 102.1 . . ?
H63B C63 H62B 150.4 . . ?
H62A C63 H62B 84.0 . . ?
C60A O6A C63A 111.2(8) . . ?
C60A O6A H60B 35.2 . . ?
C63A O6A H60B 99.6 . . ?
C61A N1A C62A 112.0(8) . . ?
C61A N1A H61A 63.0 . . ?
C62A N1A H61A 102.9 . . ?
C61A N1A H61B 66.3 . . ?
C62A N1A H61B 175.5 . . ?
H61A N1A H61B 72.6 . . ?
C61A N1A H1AB 127.2 . . ?
C62A N1A H1AB 100.0 . . ?
H61A N1A H1AB 69.8 . . ?
H61B N1A H1AB 78.5 . . ?
O6A C60A C61A 112.2(7) . . ?
O6A C60A H60A 84.0 . . ?
C61A C60A H60A 68.5 . . ?
O6A C60A H60B 73.8 . . ?
C61A C60A H60B 43.4 . . ?
H60A C60A H60B 83.1 . . ?
O6A C60A H60A 107.0 . . ?
C61A C60A H60A 112.1 . . ?
H60A C60A H60A 63.1 . . ?
H60B C60A H60A 145.5 . . ?
O6A C60A H60B 122.3 . . ?
C61A C60A H60B 94.8 . . ?
H60A C60A H60B 153.3 . . ?
H60B C60A H60B 99.2 . . ?
H60A C60A H60B 108.1 . . ?
N1A C61A C60A 113.7(7) . . ?
N1A C61A H60B 103.8 . . ?
C60A C61A H60B 33.9 . . ?
N1A C61A H61A 59.6 . . ?
C60A C61A H61A 145.6 . . ?
H60B C61A H61A 111.9 . . ?
N1A C61A H61B 45.2 . . ?
C60A C61A H61B 138.8 . . ?
H60B C61A H61B 148.0 . . ?
H61A C61A H61B 63.7 . . ?
N1A C61A H61A 100.6 . . ?
C60A C61A H61A 113.2 . . ?
H60B C61A H61A 84.6 . . ?
H61A C61A H61A 45.5 . . ?
H61B C61A H61A 106.2 . . ?
N1A C61A H61B 98.9 . . ?
C60A C61A H61B 119.9 . . ?
H60B C61A H61B 151.4 . . ?
H61A C61A H61B 94.4 . . ?
H61B C61A H61B 54.3 . . ?
H61A C61A H61B 108.1 . . ?
N1A C62A C63A 111.2(8) . . ?
N1A C62A H62A 121.6 . . ?
C63A C62A H62A 93.0 . . ?
N1A C62A H62B 106.9 . . ?
C63A C62A H62B 116.2 . . ?
H62A C62A H62B 108.0 . . ?
O6A C63A C62A 110.1(8) . . ?
O6A C63A H63A 96.2 . . ?
C62A C63A H63A 116.6 . . ?
O6A C63A H63B 105.4 . . ?
C62A C63A H63B 117.8 . . ?
H63A C63A H63B 108.1 . . ?
O5 C59 C53 120.0(7) . . ?
O5 C59 H59A 120.0 . . ?
C53 C59 H59A 120.0 . . ?
C54 C53 C58 120.0 . . ?
C54 C53 C59 120.0(3) . . ?
C58 C53 C59 119.5(3) . . ?
C55 C54 C53 120.0 . . ?
C55 C54 H54A 120.0 . . ?
C53 C54 H54A 120.0 . . ?
C54 C55 C56 120.0 . . ?
C54 C55 H55A 120.0 . . ?
C56 C55 H55A 120.0 . . ?
C57 C56 C55 120.0 . . ?
C57 C56 H56A 120.0 . . ?
C55 C56 H56A 120.0 . . ?
C56 C57 C58 120.0 . . ?
C56 C57 H57A 120.0 . . ?
C58 C57 H57A 120.0 . . ?
C57 C58 C53 120.0 . . ?
C57 C58 H58A 120.0 . . ?
C53 C58 H58A 120.0 . . ?
O5A C59A C53A 121.3(6) . . ?
O5A C59A H59B 119.3 . . ?
C53A C59A H59B 119.3 . . ?
C54A C53A C58A 120.0 . . ?
C54A C53A C59A 119.1(3) . . ?
C58A C53A C59A 119.9(3) . . ?
C55A C54A C53A 120.0 . . ?
C55A C54A H54B 120.0 . . ?
C53A C54A H54B 120.0 . . ?
C54A C55A C56A 120.0 . . ?
C54A C55A H55B 120.0 . . ?
C56A C55A H55B 120.0 . . ?
C57A C56A C55A 120.0 . . ?
C57A C56A H56B 120.0 . . ?
C55A C56A H56B 120.0 . . ?
C56A C57A C58A 120.0 . . ?
C56A C57A H57B 120.0 . . ?
C58A C57A H57B 120.0 . . ?
C57A C58A C53A 120.0 . . ?
C57A C58A H58B 120.0 . . ?
C53A C58A H58B 120.0 . . ?

loop_
_geom_bond_atom_site_label_1
_geom_bond_atom_site_label_2
_geom_bond_distance
_geom_bond_site_symmetry_2
_geom_bond_publ_flag
O1 C20 1.363(6) . ?
O1 C25 1.430(8) . ?
O2 C29 1.378(7) . ?
O2 C34 1.429(9) . ?
O3 C43 1.403(10) . ?
O3 C38 1.406(7) . ?
O4 C47 1.385(7) . ?
O4 C52 1.386(9) . ?
C1 C2 1.396(7) . ?
C1 C14 1.398(7) . ?
C1 C17 1.493(7) . ?
C2 C3 1.376(8) . ?
C2 H2 0.9300 . ?
C3 C4 1.393(7) . ?
C3 C26 1.513(8) . ?
C4 C5 1.422(7) . ?
C4 C15 1.435(7) . ?
C5 C6 1.371(8) . ?
C5 H5 0.9300 . ?
C6 C7 1.396(7) . ?
C6 H6 0.9300 . ?
C7 C8 1.419(7) . ?
C7 C16 1.434(7) . ?
C8 C9 1.398(7) . ?
C8 C35 1.474(7) . ?
C9 C10 1.371(7) . ?
C9 H9 0.9300 . ?
C10 C11 1.423(8) . ?
C10 C44 1.487(8) . ?
C11 C12 1.413(7) . ?
C11 C16 1.415(7) . ?
C12 C13 1.321(7) . ?
C12 H12 0.9300 . ?
C13 C14 1.423(7) . ?
C13 H13 0.9300 . ?
C14 C15 1.448(7) . ?
C15 C16 1.417(6) . ?
C17 C22 1.378(8) . ?
C17 C18 1.391(8) . ?
C18 C19 1.417(8) . ?
C18 C24 1.494(9) . ?
C19 C20 1.364(8) . ?
C19 H19 0.9300 . ?
C20 C21 1.359(8) . ?
C21 C22 1.388(8) . ?
C21 H21 0.9300 . ?
C22 C23 1.514(8) . ?
C23 H23A 0.9600 . ?
C23 H23B 0.9600 . ?
C23 H23C 0.9600 . ?
C24 H24A 0.9600 . ?
C24 H24B 0.9600 . ?
C24 H24C 0.9600 . ?
C25 H25A 0.9600 . ?
C25 H25B 0.9600 . ?
C25 H25C 0.9600 . ?
C26 C31 1.384(8) . ?
C26 C27 1.399(8) . ?
C27 C28 1.383(8) . ?
C27 C33 1.495(9) . ?
C28 C29 1.359(8) . ?
C28 H28 0.9300 . ?
C29 C30 1.342(9) . ?
C30 C31 1.393(8) . ?
C30 H30 0.9300 . ?
C31 C32 1.516(9) . ?
C32 H32A 0.9600 . ?
C32 H32B 0.9600 . ?
C32 H32C 0.9600 . ?
C33 H33A 0.9600 . ?
C33 H33B 0.9600 . ?
C33 H33C 0.9600 . ?
C34 H34A 0.9600 . ?
C34 H34B 0.9600 . ?
C34 H34C 0.9600 . ?
C35 C40 1.409(8) . ?
C35 C36 1.418(8) . ?
C36 C37 1.385(8) . ?
C36 C42 1.504(9) . ?
C37 C38 1.350(9) . ?
C37 H37 0.9300 . ?
C38 C39 1.378(9) . ?
C39 C40 1.361(8) . ?
C39 H39 0.9300 . ?
C40 C41 1.524(9) . ?
C41 H41A 0.9600 . ?
C41 H41B 0.9600 . ?
C41 H41C 0.9600 . ?
C42 H42A 0.9600 . ?
C42 H42B 0.9600 . ?
C42 H42C 0.9600 . ?
C43 H43A 0.9600 . ?
C43 H43B 0.9600 . ?
C43 H43C 0.9600 . ?
C44 C45 1.397(8) . ?
C44 C49 1.413(8) . ?
C45 C46 1.415(8) . ?
C45 C51 1.502(9) . ?
C46 C47 1.376(9) . ?
C46 H46 0.9300 . ?
C47 C48 1.393(9) . ?
C48 C49 1.383(8) . ?
C48 H48 0.9300 . ?
C49 C50 1.501(9) . ?
C50 H50A 0.9600 . ?
C50 H50B 0.9600 . ?
C50 H50C 0.9600 . ?
C51 H51A 0.9600 . ?
C51 H51B 0.9600 . ?
C51 H51C 0.9600 . ?
C52 H52A 0.9600 . ?
C52 H52B 0.9600 . ?
C52 H52C 0.9600 . ?
O6 C63 1.371(5) . ?
O6 C60 1.386(5) . ?
O6 H63A 1.1827 . ?
N1 C62 1.422(6) . ?
N1 C61 1.423(6) . ?
N1 H1B 0.8999 . ?
N1 H1AB 0.6961 . ?
C60 C61 1.491(5) . ?
C60 H60A 0.9601 . ?
C60 H60B 0.9600 . ?
C61 H61A 0.9600 . ?
C61 H61B 0.9599 . ?
C61 H1AB 0.8160 . ?
C61 H61A 1.5174 . ?
C62 C63 1.492(6) . ?
C62 H62A 0.9600 . ?
C62 H62B 0.9600 . ?
C62 H62A 1.0731 . ?
C62 H62B 1.4727 . ?
C63 H63A 0.9600 . ?
C63 H63B 0.9601 . ?
C63 H62A 0.6919 . ?
C63 H62B 1.4653 . ?
O6A C60A 1.419(7) . ?
O6A C63A 1.420(7) . ?
O6A H60B 1.4420 . ?
N1A C61A 1.433(7) . ?
N1A C62A 1.448(7) . ?
N1A H61A 1.4678 . ?
N1A H61B 1.0919 . ?
N1A H1AB 0.8999 . ?
C60A C61A 1.515(7) . ?
C60A H60A 1.3897 . ?
C60A H60B 0.8660 . ?
C60A H60A 0.9600 . ?
C60A H60B 0.9600 . ?
C61A H60B 1.0660 . ?
C61A H61A 1.5163 . ?
C61A H61B 1.4099 . ?
C61A H61A 0.9599 . ?
C61A H61B 0.9600 . ?
C62A C63A 1.528(7) . ?
C62A H62A 0.9600 . ?
C62A H62B 0.9600 . ?
C63A H63A 0.9600 . ?
C63A H63B 0.9600 . ?
O5 C59 1.207(6) . ?
C59 C53 1.487(5) . ?
C59 H59A 0.9300 . ?
C53 C54 1.3900 . ?
C53 C58 1.3900 . ?
C54 C55 1.3900 . ?
C54 H54A 0.9300 . ?
C55 C56 1.3900 . ?
C55 H55A 0.9300 . ?
C56 C57 1.3900 . ?
C56 H56A 0.9300 . ?
C57 C58 1.3900 . ?
C57 H57A 0.9300 . ?
C58 H58A 0.9300 . ?
O5A C59A 1.207(6) . ?
C59A C53A 1.489(5) . ?
C59A H59B 0.9300 . ?
C53A C54A 1.3900 . ?
C53A C58A 1.3900 . ?
C54A C55A 1.3900 . ?
C54A H54B 0.9300 . ?
C55A C56A 1.3900 . ?
C55A H55B 0.9300 . ?
C56A C57A 1.3900 . ?
C56A H56B 0.9300 . ?
C57A C58A 1.3900 . ?
C57A H57B 0.9300 . ?
C58A H58B 0.9300 . ?

loop_
_geom_torsion_atom_site_label_1
_geom_torsion_atom_site_label_2
_geom_torsion_atom_site_label_3
_geom_torsion_atom_site_label_4
_geom_torsion
_geom_torsion_site_symmetry_1
_geom_torsion_site_symmetry_2
_geom_torsion_site_symmetry_3
_geom_torsion_site_symmetry_4
_geom_torsion_publ_flag
C14 C1 C2 C3 1.3(9) . . . . ?
C17 C1 C2 C3 -177.5(6) . . . . ?
C1 C2 C3 C4 -1.2(9) . . . . ?
C1 C2 C3 C26 174.8(6) . . . . ?
C2 C3 C4 C5 -179.3(6) . . . . ?
C26 C3 C4 C5 4.8(8) . . . . ?
C2 C3 C4 C15 0.9(8) . . . . ?
C26 C3 C4 C15 -175.0(5) . . . . ?
C3 C4 C5 C6 -179.2(5) . . . . ?
C15 C4 C5 C6 0.5(8) . . . . ?
C4 C5 C6 C7 -1.1(9) . . . . ?
C5 C6 C7 C8 -177.5(5) . . . . ?
C5 C6 C7 C16 0.6(8) . . . . ?
C6 C7 C8 C9 -179.2(5) . . . . ?
C16 C7 C8 C9 2.7(8) . . . . ?
C6 C7 C8 C35 -1.3(9) . . . . ?
C16 C7 C8 C35 -179.4(5) . . . . ?
C7 C8 C9 C10 -0.7(9) . . . . ?
C35 C8 C9 C10 -178.7(6) . . . . ?
C8 C9 C10 C11 -1.2(9) . . . . ?
C8 C9 C10 C44 -177.2(6) . . . . ?
C9 C10 C11 C12 -178.5(6) . . . . ?
C44 C10 C11 C12 -2.5(8) . . . . ?
C9 C10 C11 C16 1.1(8) . . . . ?
C44 C10 C11 C16 177.0(5) . . . . ?
C16 C11 C12 C13 0.8(8) . . . . ?
C10 C11 C12 C13 -179.7(6) . . . . ?
C11 C12 C13 C14 -1.2(9) . . . . ?
C2 C1 C14 C13 -179.3(5) . . . . ?
C17 C1 C14 C13 -0.5(9) . . . . ?
C2 C1 C14 C15 -1.1(8) . . . . ?
C17 C1 C14 C15 177.8(5) . . . . ?
C12 C13 C14 C1 180.0(6) . . . . ?
C12 C13 C14 C15 1.7(8) . . . . ?
C3 C4 C15 C16 -179.7(5) . . . . ?
C5 C4 C15 C16 0.5(7) . . . . ?
C3 C4 C15 C14 -0.8(8) . . . . ?
C5 C4 C15 C14 179.4(5) . . . . ?
C1 C14 C15 C16 179.8(5) . . . . ?
C13 C14 C15 C16 -1.8(7) . . . . ?
C1 C14 C15 C4 0.8(8) . . . . ?
C13 C14 C15 C4 179.2(5) . . . . ?
C12 C11 C16 C15 -1.0(7) . . . . ?
C10 C11 C16 C15 179.4(5) . . . . ?
C12 C11 C16 C7 -179.5(5) . . . . ?
C10 C11 C16 C7 1.0(8) . . . . ?
C4 C15 C16 C11 -179.5(5) . . . . ?
C14 C15 C16 C11 1.6(7) . . . . ?
C4 C15 C16 C7 -1.0(7) . . . . ?
C14 C15 C16 C7 -179.9(5) . . . . ?
C6 C7 C16 C11 179.0(5) . . . . ?
C8 C7 C16 C11 -2.9(7) . . . . ?
C6 C7 C16 C15 0.5(7) . . . . ?
C8 C7 C16 C15 178.6(5) . . . . ?
C2 C1 C17 C22 -84.2(7) . . . . ?
C14 C1 C17 C22 96.9(7) . . . . ?
C2 C1 C17 C18 93.0(7) . . . . ?
C14 C1 C17 C18 -85.8(7) . . . . ?
C22 C17 C18 C19 -4.4(8) . . . . ?
C1 C17 C18 C19 178.2(5) . . . . ?
C22 C17 C18 C24 179.3(6) . . . . ?
C1 C17 C18 C24 1.9(8) . . . . ?
C17 C18 C19 C20 2.4(8) . . . . ?
C24 C18 C19 C20 178.8(6) . . . . ?
C25 O1 C20 C21 -170.6(6) . . . . ?
C25 O1 C20 C19 10.5(9) . . . . ?
C18 C19 C20 C21 1.7(9) . . . . ?
C18 C19 C20 O1 -179.4(6) . . . . ?
O1 C20 C21 C22 177.3(6) . . . . ?
C19 C20 C21 C22 -3.7(9) . . . . ?
C18 C17 C22 C21 2.5(9) . . . . ?
C1 C17 C22 C21 179.8(5) . . . . ?
C18 C17 C22 C23 -177.7(6) . . . . ?
C1 C17 C22 C23 -0.5(9) . . . . ?
C20 C21 C22 C17 1.6(9) . . . . ?
C20 C21 C22 C23 -178.1(6) . . . . ?
C2 C3 C26 C31 -80.2(7) . . . . ?
C4 C3 C26 C31 95.6(7) . . . . ?
C2 C3 C26 C27 98.8(7) . . . . ?
C4 C3 C26 C27 -85.3(7) . . . . ?
C31 C26 C27 C28 -3.5(8) . . . . ?
C3 C26 C27 C28 177.4(5) . . . . ?
C31 C26 C27 C33 178.6(6) . . . . ?
C3 C26 C27 C33 -0.4(9) . . . . ?
C26 C27 C28 C29 0.9(9) . . . . ?
C33 C27 C28 C29 178.7(7) . . . . ?
C27 C28 C29 C30 2.2(10) . . . . ?
C27 C28 C29 O2 178.9(6) . . . . ?
C34 O2 C29 C30 -169.8(6) . . . . ?
C34 O2 C29 C28 13.4(10) . . . . ?
C28 C29 C30 C31 -2.7(9) . . . . ?
O2 C29 C30 C31 -179.7(6) . . . . ?
C27 C26 C31 C30 3.0(8) . . . . ?
C3 C26 C31 C30 -177.9(5) . . . . ?
C27 C26 C31 C32 -179.2(6) . . . . ?
C3 C26 C31 C32 -0.2(8) . . . . ?
C29 C30 C31 C26 0.1(9) . . . . ?
C29 C30 C31 C32 -177.6(6) . . . . ?
C9 C8 C35 C40 77.4(8) . . . . ?
C7 C8 C35 C40 -100.5(7) . . . . ?
C9 C8 C35 C36 -100.9(7) . . . . ?
C7 C8 C35 C36 81.2(7) . . . . ?
C40 C35 C36 C37 -0.3(8) . . . . ?
C8 C35 C36 C37 178.0(5) . . . . ?
C40 C35 C36 C42 -176.2(6) . . . . ?
C8 C35 C36 C42 2.2(8) . . . . ?
C35 C36 C37 C38 0.2(9) . . . . ?
C42 C36 C37 C38 176.0(6) . . . . ?
C36 C37 C38 C39 -1.1(10) . . . . ?
C36 C37 C38 O3 177.9(6) . . . . ?
C43 O3 C38 C37 -10.3(11) . . . . ?
C43 O3 C38 C39 168.7(7) . . . . ?
C37 C38 C39 C40 2.1(11) . . . . ?
O3 C38 C39 C40 -176.9(6) . . . . ?
C38 C39 C40 C35 -2.3(11) . . . . ?
C38 C39 C40 C41 178.1(7) . . . . ?
C36 C35 C40 C39 1.4(9) . . . . ?
C8 C35 C40 C39 -176.9(6) . . . . ?
C36 C35 C40 C41 -179.0(6) . . . . ?
C8 C35 C40 C41 2.7(10) . . . . ?
C9 C10 C44 C45 -99.3(7) . . . . ?
C11 C10 C44 C45 84.7(7) . . . . ?
C9 C10 C44 C49 76.6(7) . . . . ?
C11 C10 C44 C49 -99.4(7) . . . . ?
C49 C44 C45 C46 4.3(8) . . . . ?
C10 C44 C45 C46 -179.7(5) . . . . ?
C49 C44 C45 C51 -176.4(6) . . . . ?
C10 C44 C45 C51 -0.3(8) . . . . ?
C44 C45 C46 C47 -1.9(9) . . . . ?
C51 C45 C46 C47 178.7(6) . . . . ?
C45 C46 C47 O4 178.0(5) . . . . ?
C45 C46 C47 C48 0.4(9) . . . . ?
C52 O4 C47 C46 -9.9(9) . . . . ?
C52 O4 C47 C48 167.8(6) . . . . ?
C46 C47 C48 C49 -1.4(9) . . . . ?
O4 C47 C48 C49 -179.2(5) . . . . ?
C47 C48 C49 C44 3.9(9) . . . . ?
C47 C48 C49 C50 -177.6(6) . . . . ?
C45 C44 C49 C48 -5.4(8) . . . . ?
C10 C44 C49 C48 178.6(5) . . . . ?
C45 C44 C49 C50 176.2(5) . . . . ?
C10 C44 C49 C50 0.1(8) . . . . ?
C63 O6 C60 C61 31.1(17) . . . . ?
C62 N1 C61 C60 38.5(17) . . . . ?
O6 C60 C61 N1 -35.6(17) . . . . ?
C61 N1 C62 C63 -36.8(17) . . . . ?
C60 O6 C63 C62 -29.7(19) . . . . ?
N1 C62 C63 O6 32.4(19) . . . . ?
C63A O6A C60A C61A 55.5(18) . . . . ?
C62A N1A C61A C60A 48(2) . . . . ?
O6A C60A C61A N1A -50(2) . . . . ?
C61A N1A C62A C63A -52(2) . . . . ?
C60A O6A C63A C62A -59.4(18) . . . . ?
N1A C62A C63A O6A 57.7(19) . . . . ?
O5 C59 C53 C54 168(2) . . . . ?
O5 C59 C53 C58 -20(3) . . . . ?
C58 C53 C54 C55 0.0 . . . . ?
C59 C53 C54 C55 171.8(15) . . . . ?
C53 C54 C55 C56 0.0 . . . . ?
C54 C55 C56 C57 0.0 . . . . ?
C55 C56 C57 C58 0.0 . . . . ?
C56 C57 C58 C53 0.0 . . . . ?
C54 C53 C58 C57 0.0 . . . . ?
C59 C53 C58 C57 -171.8(15) . . . . ?
O5A C59A C53A C54A -4(3) . . . . ?
O5A C59A C53A C58A 165(2) . . . . ?
C58A C53A C54A C55A 0.0 . . . . ?
C59A C53A C54A C55A 168.7(19) . . . . ?
C53A C54A C55A C56A 0.0 . . . . ?
C54A C55A C56A C57A 0.0 . . . . ?
C55A C56A C57A C58A 0.0 . . . . ?
C56A C57A C58A C53A 0.0 . . . . ?
C54A C53A C58A C57A 0.0 . . . . ?
C59A C53A C58A C57A -168.6(19) . . . . ?
